data_2011947
loop_
_publ_author_name
'Mac\'ias, Ram\'on'
'Barrett, Simon A'
'Bould, Jonathan'
'D\"orfler, Udo'
'Holub, Josef'
'Kennedy, John D.'
'Thornton-Pett, Mark'
'Bohumil \<St\'ibr'

_publ_section_title
;
 Ten-vertex rhodadithiaborane chemistry:
 [8-{I(CH~2~)~5~}-3-(\h^5^-C~5~Me~5~)-<i>arachno</i>-3,7,8-RhS~2~B~8~H~9~]
;
_journal_issue 5
_journal_name_full 'Acta Crystallographica Section C'
_journal_page_first 520
_journal_page_last 522
_journal_paper_doi 10.1107/S010827010100244X
_journal_volume 57
_journal_year 2001
_chemical_formula_iupac '[Rh(C5 H19 B8 IS2 )(C10 H15 )]'
_chemical_formula_moiety 'C15 H34 B8 I Rh S2'
_chemical_formula_sum 'C15 H34 B8 I Rh S2'
_chemical_formula_weight 594.83
_chemical_name_systematic
;
[8-(5-iodo-n-hexyl)-5-(pentahapto-pentamethylcyclopentadienyl)-
arachno-3-rhoda-7,8-dithia-arachno-undecaborane]
;
_space_group_IT_number 15
_symmetry_cell_setting monoclinic
_symmetry_space_group_name_Hall '-C 2yc'
_symmetry_space_group_name_H-M 'C 1 2/c 1'
_audit_creation_method SHELXL-97
_cell_angle_alpha 90.00
_cell_angle_beta 121.5240(10)
_cell_angle_gamma 90.00
_cell_formula_units_Z 8
_cell_length_a 28.6498(4)
_cell_length_b 10.6700(2)
_cell_length_c 18.2997(4)
_cell_measurement_reflns_used 31844
_cell_measurement_temperature 180(2)
_cell_measurement_theta_max 26.00
_cell_measurement_theta_min 1.67
_cell_volume 4768.53(16)
_computing_cell_refinement 'DENZO-SMN (Otwinowski & Minor, 1996)'
_computing_data_collection 'COLLECT (Nonius, 1999)'
_computing_data_reduction DENZO-SMN
_computing_molecular_graphics 'ORTEX (McArdle, 1995)'
_computing_publication_material 'WC (Thornton-Pett, 2000)'
_computing_structure_refinement 'SHELXL97 (Sheldrick, 1997)'
_computing_structure_solution 'SHELXS97 (Sheldrick, 1990)'
_diffrn_ambient_temperature 180(2)
_diffrn_detector_area_resol_mean 9.091
_diffrn_measured_fraction_theta_full .983
_diffrn_measured_fraction_theta_max .983
_diffrn_measurement_device_type
;
Nonius KappaCCD area-detector diffractometer
;
_diffrn_measurement_method '1 degree \f exposures'
_diffrn_radiation_monochromator graphite
_diffrn_radiation_source 'fine-focus sealed tube'
_diffrn_radiation_type MoK\a
_diffrn_radiation_wavelength .71069
_diffrn_reflns_av_R_equivalents .0999
_diffrn_reflns_av_sigmaI/netI .0517
_diffrn_reflns_limit_h_max 35
_diffrn_reflns_limit_h_min -35
_diffrn_reflns_limit_k_max 12
_diffrn_reflns_limit_k_min -13
_diffrn_reflns_limit_l_max 22
_diffrn_reflns_limit_l_min -22
_diffrn_reflns_number 31844
_diffrn_reflns_theta_full 26.00
_diffrn_reflns_theta_max 26.00
_diffrn_reflns_theta_min 1.67
_diffrn_standards_decay_% 0
_exptl_absorpt_coefficient_mu 2.186
_exptl_absorpt_correction_T_max .7642
_exptl_absorpt_correction_T_min .5324
_exptl_absorpt_correction_type multi-scan
_exptl_absorpt_process_details '(SORTAV; Blessing, 1995)'
_exptl_crystal_colour 'dark red'
_exptl_crystal_density_diffrn 1.657
_exptl_crystal_density_method 'not measured'
_exptl_crystal_description prism
_exptl_crystal_F_000 2352
_exptl_crystal_size_max .33
_exptl_crystal_size_mid .20
_exptl_crystal_size_min .13
_refine_diff_density_max 1.843
_refine_diff_density_min -1.160
_refine_ls_extinction_coef .0022(2)
_refine_ls_extinction_method 'SHELXL97 (Sheldrick, 1997)'
_refine_ls_goodness_of_fit_ref 1.094
_refine_ls_hydrogen_treatment mixed
_refine_ls_matrix_type full
_refine_ls_number_parameters 250
_refine_ls_number_reflns 4616
_refine_ls_number_restraints 0
_refine_ls_restrained_S_all 1.094
_refine_ls_R_factor_all .0615
_refine_ls_R_factor_gt .0578
_refine_ls_shift/su_max .001
_refine_ls_shift/su_mean .000
_refine_ls_structure_factor_coef Fsqd
_refine_ls_weighting_details
;
calc w=1/[\s^2^(Fo^2^)+(0.0723P)^2^+27.1436P] where
P=(Fo^2^+2Fc^2^)/3
;
_refine_ls_weighting_scheme calc
_refine_ls_wR_factor_ref .1622
_reflns_number_gt 4244
_reflns_number_total 4616
_reflns_threshold_expression I>2\s(I)
_cod_data_source_file br1313.cif
_cod_data_source_block I
_cod_original_cell_volume 4768.53(15)
_cod_original_sg_symbol_H-M 'C 2/c'
_cod_database_code 2011947
_cod_database_fobs_code 2011947

loop_
_symmetry_equiv_pos_as_xyz
'x, y, z'
'-x, y, -z+1/2'
'x+1/2, y+1/2, z'
'-x+1/2, y+1/2, -z+1/2'
'-x, -y, -z'
'x, -y, z-1/2'
'-x+1/2, -y+1/2, -z'
'x+1/2, -y+1/2, z-1/2'

loop_
_atom_site_label
_atom_site_fract_x
_atom_site_fract_y
_atom_site_fract_z
_atom_site_U_iso_or_equiv
_atom_site_adp_type
_atom_site_calc_flag
_atom_site_refinement_flags
_atom_site_occupancy
_atom_site_disorder_assembly
_atom_site_disorder_group
_atom_site_type_symbol
Rh3 .154692(18) .02351(4) .35982(3) .0455(2) Uani d . 1 . . Rh
C1 .1723(2) .0846(6) .2617(3) .0515(13) Uani d . 1 . . C
C2 .1153(2) .0514(6) .2202(3) .0473(12) Uani d . 1 . . C
C3 .1112(2) -.0767(6) .2375(3) .0505(13) Uani d . 1 . . C
C4 .1662(3) -.1253(6) .2903(4) .0543(13) Uani d . 1 . . C
C5 .2036(3) -.0242(6) .3037(4) .0556(14) Uani d . 1 . . C
C6 .1957(3) .2095(7) .2589(4) .0695(19) Uani d . 1 . . C
H6A .2304 .2233 .3129 .104 Uiso calc R 1 . . H
H6B .1698 .2761 .2506 .104 Uiso calc R 1 . . H
H6C .2020 .2105 .2112 .104 Uiso calc R 1 . . H
C7 .0680(3) .1321(6) .1606(3) .0557(14) Uani d . 1 . . C
H7A .0792 .2203 .1707 .084 Uiso calc R 1 . . H
H7B .0380 .1193 .1709 .084 Uiso calc R 1 . . H
H7C .0556 .1099 .1012 .084 Uiso calc R 1 . . H
C8 .0590(3) -.1509(7) .2001(4) .0644(16) Uani d . 1 . . C
H8A .0508 -.1889 .1459 .097 Uiso calc R 1 . . H
H8B .0290 -.0952 .1897 .097 Uiso calc R 1 . . H
H8C .0633 -.2170 .2403 .097 Uiso calc R 1 . . H
C9 .1812(3) -.2567(7) .3152(5) .0737(19) Uani d . 1 . . C
H9A .1795 -.3028 .2675 .111 Uiso calc R 1 . . H
H9B .1556 -.2941 .3293 .111 Uiso calc R 1 . . H
H9C .2184 -.2609 .3654 .111 Uiso calc R 1 . . H
C10 .2641(3) -.0378(9) .3495(6) .078(2) Uani d . 1 . . C
H10A .2744 -.0733 .3104 .117 Uiso calc R 1 . . H
H10B .2765 -.0937 .3988 .117 Uiso calc R 1 . . H
H10C .2813 .0445 .3694 .117 Uiso calc R 1 . . H
C11 .0798(3) .3467(7) .3238(4) .0679(17) Uani d . 1 . . C
H11A .0704 .3221 .2655 .081 Uiso calc R 1 . . H
H11B .0461 .3417 .3262 .081 Uiso calc R 1 . . H
C16 .1011(4) .4796(7) .3416(5) .0686(18) Uani d . 1 . . C
H16A .0758 .5324 .2919 .082 Uiso calc R 1 . . H
H16B .1371 .4810 .3464 .082 Uiso calc R 1 . . H
C13 .1075(3) .5387(7) .4241(5) .0690(18) Uani d . 1 . . C
H13A .1271 .4789 .4722 .083 Uiso calc R 1 . . H
H13B .1300 .6154 .4386 .083 Uiso calc R 1 . . H
C14 .0541(3) .5713(8) .4148(5) .0700(18) Uani d . 1 . . C
H14A .0319 .4940 .4009 .084 Uiso calc R 1 . . H
H14B .0342 .6294 .3657 .084 Uiso calc R 1 . . H
C15 .0584(3) .6309(7) .4928(5) .0725(18) Uani d . 1 . . C
H15A .0219 .6621 .4776 .087 Uiso calc R 1 . . H
H15B .0833 .7039 .5101 .087 Uiso calc R 1 . . H
B1 .1105(4) -.0666(7) .4177(4) .0574(17) Uani d . 1 . . B
H1 .0899 -.1722 .3908 .069 Uiso d . 1 . . H
B2 .1856(3) -.0876(7) .4864(4) .0600(17) Uani d . 1 . . B
H2 .2057 -.1930 .4964 .072 Uiso d . 1 . . H
B4 .0820(3) .0836(8) .3771(4) .0548(16) Uani d . 1 . . B
H4 .0441 .0856 .3295 .066 Uiso d . 1 . . H
B5 .0889(4) .0321(9) .4711(5) .0641(19) Uani d . 1 . . B
H5 .0502 .0013 .4727 .077 Uiso d . 1 . . H
B6 .1477(4) -.0570(8) .5348(5) .0643(19) Uani d . 1 . . B
H6 .1392 -.1389 .5639 .077 Uiso d . 1 . . H
S7 .23388(7) .04961(19) .50007(10) .0623(4) Uani d . 1 . . S
S8 .13148(7) .23828(15) .40274(9) .0543(4) Uani d . 1 . . S
B9 .0991(3) .1897(8) .4679(4) .0630(18) Uani d . 1 . . B
H9 .0643 .2754 .4594 .076 Uiso d . 1 . . H
B10 .1460(4) .1040(8) .5633(4) .0635(19) Uani d . 1 . . B
H10 .1402 .1208 .6129 .076 Uiso d . 1 . . H
H101 .1934 .1638 .5686 .076 Uiso d . 1 . . H
B11 .2087(4) .0295(8) .5795(5) .0628(18) Uani d . 1 . . B
H11 .2428 .0078 .6486 .075 Uiso d . 1 . . H
I15 .08834(2) .50440(5) .60066(4) .0747(2) Uani d . 1 . . I

loop_
_atom_site_aniso_label
_atom_site_aniso_U_11
_atom_site_aniso_U_22
_atom_site_aniso_U_33
_atom_site_aniso_U_12
_atom_site_aniso_U_13
_atom_site_aniso_U_23
Rh3 .0514(3) .0528(3) .0379(3) .00072(18) .0272(2) .00154(16)
C1 .060(3) .065(4) .042(3) -.007(3) .036(3) -.002(2)
C2 .059(3) .058(3) .035(2) .001(3) .031(2) .001(2)
C3 .059(3) .057(3) .043(3) -.005(3) .033(3) -.004(2)
C4 .062(3) .057(3) .051(3) .003(3) .034(3) -.001(3)
C5 .054(3) .071(4) .050(3) .001(3) .033(3) -.008(3)
C6 .084(5) .077(5) .061(4) -.025(4) .047(4) -.007(3)
C7 .062(3) .066(4) .041(3) .005(3) .029(3) .003(3)
C8 .066(4) .069(4) .055(3) -.017(3) .029(3) -.005(3)
C9 .092(5) .065(4) .063(4) .015(4) .040(4) -.002(3)
C10 .051(4) .113(7) .075(5) .004(4) .037(4) -.017(4)
C11 .084(5) .070(4) .047(3) .006(4) .032(3) .002(3)
C16 .082(5) .074(5) .056(4) .009(4) .041(4) .013(3)
C13 .082(5) .061(4) .063(4) -.004(3) .037(4) -.002(3)
C14 .081(5) .071(5) .062(4) .006(4) .041(4) -.005(3)
C15 .084(5) .063(4) .075(4) .004(4) .045(4) -.003(3)
B1 .097(5) .052(4) .050(3) -.001(3) .058(4) .009(3)
B2 .083(5) .055(4) .042(3) .007(4) .033(3) .008(3)
B4 .050(3) .076(5) .048(3) -.001(3) .032(3) -.004(3)
B5 .076(5) .084(5) .047(4) -.008(4) .042(4) .000(3)
B6 .088(5) .066(5) .046(3) -.010(4) .039(4) .002(3)
S7 .0573(9) .0770(11) .0471(8) -.0021(8) .0234(7) -.0021(7)
S8 .0671(9) .0554(8) .0458(7) .0033(7) .0333(7) .0017(6)
B9 .077(5) .074(5) .046(3) .002(4) .037(3) -.004(3)
B10 .083(5) .074(5) .039(3) -.003(4) .036(3) -.004(3)
B11 .072(5) .069(5) .050(4) -.002(4) .034(4) -.004(3)
I15 .0792(4) .0839(4) .0730(4) -.0085(2) .0480(3) -.0124(2)

loop_
_atom_type_symbol
_atom_type_description
_atom_type_scat_dispersion_real
_atom_type_scat_dispersion_imag
_atom_type_scat_source
C C .0033 .0016 'International Tables Vol C Tables 4.2.6.8 and 6.1.1.4'
H H .0000 .0000 'International Tables Vol C Tables 4.2.6.8 and 6.1.1.4'
B B .0013 .0007 'International Tables Vol C Tables 4.2.6.8 and 6.1.1.4'
S S .1246 .1234 'International Tables Vol C Tables 4.2.6.8 and 6.1.1.4'
Rh Rh -1.1178 .9187 'International Tables Vol C Tables 4.2.6.8 and 6.1.1.4'
I I -.4742 1.8119 'International Tables Vol C Tables 4.2.6.8 and 6.1.1.4'

loop_
_geom_angle_atom_site_label_1
_geom_angle_atom_site_label_2
_geom_angle_atom_site_label_3
_geom_angle
_geom_angle_publ_flag
C4 Rh3 C5 38.9(2) ?
C4 Rh3 C3 38.8(2) ?
C5 Rh3 C3 64.4(2) ?
C4 Rh3 C1 64.4(2) ?
C5 Rh3 C1 37.8(2) ?
C3 Rh3 C1 64.0(2) ?
C4 Rh3 C2 64.0(2) ?
C5 Rh3 C2 63.4(2) ?
C3 Rh3 C2 37.7(2) ?
C1 Rh3 C2 38.1(2) ?
C4 Rh3 B1 105.0(2) ?
C5 Rh3 B1 141.2(3) ?
C3 Rh3 B1 96.5(2) ?
C1 Rh3 B1 159.5(3) ?
C2 Rh3 B1 122.0(3) ?
C4 Rh3 B2 96.6(2) ?
C5 Rh3 B2 110.2(3) ?
C3 Rh3 B2 119.1(3) ?
C1 Rh3 B2 146.3(3) ?
C2 Rh3 B2 156.8(3) ?
B1 Rh3 B2 47.8(3) ?
C4 Rh3 B4 134.1(3) ?
C5 Rh3 B4 162.9(2) ?
C3 Rh3 B4 101.5(2) ?
C1 Rh3 B4 128.7(2) ?
C2 Rh3 B4 99.6(2) ?
B1 Rh3 B4 45.3(3) ?
B2 Rh3 B4 84.7(3) ?
C4 Rh3 S7 111.45(17) ?
C5 Rh3 S7 92.85(18) ?
C3 Rh3 S7 150.16(17) ?
C1 Rh3 S7 110.29(16) ?
C2 Rh3 S7 148.19(16) ?
B1 Rh3 S7 89.8(2) ?
B2 Rh3 S7 48.5(2) ?
B4 Rh3 S7 103.53(17) ?
C4 Rh3 S8 163.48(16) ?
C5 Rh3 S8 132.08(18) ?
C3 Rh3 S8 129.52(17) ?
C1 Rh3 S8 100.82(17) ?
C2 Rh3 S8 99.98(16) ?
B1 Rh3 S8 86.50(19) ?
B2 Rh3 S8 99.88(19) ?
B4 Rh3 S8 48.7(2) ?
S7 Rh3 S8 79.83(6) y
C5 C1 C2 107.7(5) ?
C5 C1 C6 125.2(6) ?
C2 C1 C6 127.0(6) ?
C5 C1 Rh3 70.5(3) ?
C2 C1 Rh3 71.2(3) ?
C6 C1 Rh3 125.9(4) ?
C3 C2 C1 108.9(5) ?
C3 C2 C7 124.6(5) ?
C1 C2 C7 126.2(6) ?
C3 C2 Rh3 70.4(3) ?
C1 C2 Rh3 70.7(3) ?
C7 C2 Rh3 129.9(4) ?
C2 C3 C4 107.8(5) ?
C2 C3 C8 125.7(6) ?
C4 C3 C8 126.3(6) ?
C2 C3 Rh3 71.9(3) ?
C4 C3 Rh3 69.7(3) ?
C8 C3 Rh3 128.4(4) ?
C3 C4 C5 107.3(5) ?
C3 C4 C9 126.2(6) ?
C5 C4 C9 126.0(6) ?
C3 C4 Rh3 71.5(3) ?
C5 C4 Rh3 71.4(3) ?
C9 C4 Rh3 128.9(4) ?
C1 C5 C4 108.4(5) ?
C1 C5 C10 127.2(7) ?
C4 C5 C10 124.4(7) ?
C1 C5 Rh3 71.7(3) ?
C4 C5 Rh3 69.7(3) ?
C10 C5 Rh3 127.1(5) ?
C1 C6 H6A 109.5 ?
C1 C6 H6B 109.5 ?
H6A C6 H6B 109.5 ?
C1 C6 H6C 109.5 ?
H6A C6 H6C 109.5 ?
H6B C6 H6C 109.5 ?
C2 C7 H7A 109.5 ?
C2 C7 H7B 109.5 ?
H7A C7 H7B 109.5 ?
C2 C7 H7C 109.5 ?
H7A C7 H7C 109.5 ?
H7B C7 H7C 109.5 ?
C3 C8 H8A 109.5 ?
C3 C8 H8B 109.5 ?
H8A C8 H8B 109.5 ?
C3 C8 H8C 109.5 ?
H8A C8 H8C 109.5 ?
H8B C8 H8C 109.5 ?
C4 C9 H9A 109.5 ?
C4 C9 H9B 109.5 ?
H9A C9 H9B 109.5 ?
C4 C9 H9C 109.5 ?
H9A C9 H9C 109.5 ?
H9B C9 H9C 109.5 ?
C5 C10 H10A 109.5 ?
C5 C10 H10B 109.5 ?
H10A C10 H10B 109.5 ?
C5 C10 H10C 109.5 ?
H10A C10 H10C 109.5 ?
H10B C10 H10C 109.5 ?
C16 C11 S8 110.7(5) ?
C16 C11 H11A 109.5 ?
S8 C11 H11A 109.5 ?
C16 C11 H11B 109.5 ?
S8 C11 H11B 109.5 ?
H11A C11 H11B 108.1 ?
C11 C16 C13 114.8(6) ?
C11 C16 H16A 108.6 ?
C13 C16 H16A 108.6 ?
C11 C16 H16B 108.6 ?
C13 C16 H16B 108.6 ?
H16A C16 H16B 107.5 ?
C14 C13 C16 113.0(7) ?
C14 C13 H13A 109.0 ?
C16 C13 H13A 109.0 ?
C14 C13 H13B 109.0 ?
C16 C13 H13B 109.0 ?
H13A C13 H13B 107.8 ?
C13 C14 C15 114.8(7) ?
C13 C14 H14A 108.6 ?
C15 C14 H14A 108.6 ?
C13 C14 H14B 108.6 ?
C15 C14 H14B 108.6 ?
H14A C14 H14B 107.6 ?
C14 C15 I15 113.5(5) ?
C14 C15 H15A 108.9 ?
I15 C15 H15A 108.9 ?
C14 C15 H15B 108.9 ?
I15 C15 H15B 108.9 ?
H15A C15 H15B 107.7 ?
B5 B1 B4 58.1(4) ?
B5 B1 B6 58.2(5) ?
B4 B1 B6 107.4(5) ?
B5 B1 B2 108.5(5) ?
B4 B1 B2 120.6(5) ?
B6 B1 B2 56.9(4) ?
B5 B1 Rh3 117.0(5) ?
B4 B1 Rh3 70.5(3) ?
B6 B1 Rh3 113.6(5) ?
B2 B1 Rh3 68.3(3) ?
B5 B1 H1 122.1 ?
B4 B1 H1 129.1 ?
B6 B1 H1 112.3 ?
B2 B1 H1 107.5 ?
Rh3 B1 H1 117.8 ?
B6 B2 B1 60.9(4) ?
B6 B2 B11 56.7(4) ?
B1 B2 B11 105.1(5) ?
B6 B2 S7 112.5(5) ?
B1 B2 S7 119.6(4) ?
B11 B2 S7 60.3(4) ?
B6 B2 Rh3 113.2(5) ?
B1 B2 Rh3 63.9(3) ?
B11 B2 Rh3 109.0(4) ?
S7 B2 Rh3 67.5(2) ?
B6 B2 H2 117.3 ?
B1 B2 H2 119.8 ?
B11 B2 H2 122.9 ?
S7 B2 H2 115.1 ?
Rh3 B2 H2 121.2 ?
B5 B4 B1 60.3(4) ?
B5 B4 B9 57.2(4) ?
B1 B4 B9 109.1(5) ?
B5 B4 S8 108.8(5) ?
B1 B4 S8 121.0(5) ?
B9 B4 S8 58.6(3) ?
B5 B4 Rh3 113.6(5) ?
B1 B4 Rh3 64.2(3) ?
B9 B4 Rh3 116.6(4) ?
S8 B4 Rh3 72.4(2) ?
B5 B4 H4 113.3 ?
B1 B4 H4 116.6 ?
B9 B4 H4 116.0 ?
S8 B4 H4 119.8 ?
Rh3 B4 H4 122.4 ?
B9 B5 B4 65.4(5) ?
B9 B5 B6 115.8(6) ?
B4 B5 B6 114.2(6) ?
B9 B5 B1 117.0(5) ?
B4 B5 B1 61.6(4) ?
B6 B5 B1 63.1(5) ?
B9 B5 B10 61.6(5) ?
B4 B5 B10 112.1(6) ?
B6 B5 B10 61.2(5) ?
B1 B5 B10 111.5(6) ?
B9 B5 H5 117.2 ?
B4 B5 H5 119.9 ?
B6 B5 H5 115.2 ?
B1 B5 H5 117.3 ?
B10 B5 H5 120.4 ?
B5 B6 B2 113.6(5) ?
B5 B6 B11 113.7(6) ?
B2 B6 B11 66.7(5) ?
B5 B6 B10 60.8(5) ?
B2 B6 B10 116.1(6) ?
B11 B6 B10 62.3(5) ?
B5 B6 B1 58.7(4) ?
B2 B6 B1 62.3(4) ?
B11 B6 B1 113.8(5) ?
B10 B6 B1 107.7(5) ?
B5 B6 H6 111.7 ?
B2 B6 H6 116.3 ?
B11 B6 H6 127.1 ?
B10 B6 H6 124.3 ?
B1 B6 H6 112.1 ?
B2 S7 B11 59.6(3) ?
B2 S7 Rh3 64.0(2) ?
B11 S7 Rh3 106.0(3) ?
C11 S8 B9 101.9(4) ?
C11 S8 B4 98.6(3) ?
B9 S8 B4 55.2(3) ?
C11 S8 Rh3 122.8(2) ?
B9 S8 Rh3 103.3(3) ?
B4 S8 Rh3 58.95(19) ?
B5 B9 B10 61.4(5) ?
B5 B9 B4 57.4(4) ?
B10 B9 B4 105.9(6) ?
B5 B9 S8 115.6(5) ?
B10 B9 S8 112.4(5) ?
B4 B9 S8 66.2(3) ?
B5 B9 H9 124.1 ?
B10 B9 H9 127.6 ?
B4 B9 H9 119.7 ?
S8 B9 H9 108.9 ?
B5 B10 B9 56.9(5) ?
B5 B10 B6 58.0(5) ?
B9 B10 B6 108.9(5) ?
B5 B10 B11 107.4(5) ?
B9 B10 B11 123.1(5) ?
B6 B10 B11 57.6(5) ?
B5 B10 H10 114.8 ?
B9 B10 H10 112.8 ?
B6 B10 H10 117.8 ?
B11 B10 H10 122.1 ?
B5 B10 H101 127.5 ?
B9 B10 H101 92.2 ?
B6 B10 H101 105.8 ?
B11 B10 H101 51.8 ?
H10 B10 H101 116.3 ?
B6 B11 B10 60.1(5) ?
B6 B11 B2 56.6(4) ?
B10 B11 B2 106.4(5) ?
B6 B11 S7 112.2(5) ?
B10 B11 S7 123.0(5) ?
B2 B11 S7 60.1(3) ?
B6 B11 H101 107.1 ?
B10 B11 H101 50.6 ?
B2 B11 H101 124.6 ?
S7 B11 H101 89.6 ?
B6 B11 H11 118.3 ?
B10 B11 H11 117.5 ?
B2 B11 H11 122.9 ?
S7 B11 H11 114.3 ?
H101 B11 H11 111.4 ?

loop_
_geom_bond_atom_site_label_1
_geom_bond_atom_site_label_2
_geom_bond_site_symmetry_2
_geom_bond_distance
_geom_bond_publ_flag
Rh3 C4 . 2.165(6) ?
Rh3 C5 . 2.187(6) ?
Rh3 C3 . 2.189(6) ?
Rh3 C1 . 2.203(5) ?
Rh3 C2 . 2.209(5) ?
Rh3 B1 . 2.249(6) y
Rh3 B2 . 2.326(7) y
Rh3 B4 . 2.354(6) y
Rh3 S7 . 2.3922(16) y
Rh3 S8 . 2.6185(16) y
C1 C5 . 1.422(9) ?
C1 C2 . 1.440(8) ?
C1 C6 . 1.503(9) ?
C2 C3 . 1.422(9) ?
C2 C7 . 1.492(8) ?
C3 C4 . 1.446(9) ?
C3 C8 . 1.503(8) ?
C4 C5 . 1.449(9) ?
C4 C9 . 1.467(9) ?
C5 C10 . 1.487(10) ?
C6 H6A . .98 ?
C6 H6B . .98 ?
C6 H6C . .98 ?
C7 H7A . .98 ?
C7 H7B . .98 ?
C7 H7C . .98 ?
C8 H8A . .98 ?
C8 H8B . .98 ?
C8 H8C . .98 ?
C9 H9A . .98 ?
C9 H9B . .98 ?
C9 H9C . .98 ?
C10 H10A . .98 ?
C10 H10B . .98 ?
C10 H10C . .98 ?
C11 C16 . 1.509(10) ?
C11 S8 . 1.839(7) y
C11 H11A . .99 ?
C11 H11B . .99 ?
C16 C13 . 1.556(10) ?
C16 H16A . .99 ?
C16 H16B . .99 ?
C13 C14 . 1.489(11) ?
C13 H13A . .99 ?
C13 H13B . .99 ?
C14 C15 . 1.508(9) ?
C14 H14A . .99 ?
C14 H14B . .99 ?
C15 I15 . 2.163(8) y
C15 H15A . .99 ?
C15 H15B . .99 ?
B1 B5 . 1.753(11) y
B1 B4 . 1.776(11) y
B1 B6 . 1.831(10) y
B1 B2 . 1.854(12) y
B1 H1 . 1.25 ?
B2 B6 . 1.754(11) y
B2 B11 . 1.929(11) y
B2 S7 . 1.938(9) y
B2 H2 . 1.23 ?
B4 B5 . 1.715(10) y
B4 B9 . 1.852(10) y
B4 S8 . 2.064(8) y
B4 H4 . .97 ?
B5 B9 . 1.713(12) y
B5 B6 . 1.745(13) y
B5 B10 . 1.796(12) y
B5 H5 . 1.17 ?
B6 B11 . 1.755(12) y
B6 B10 . 1.803(12) y
B6 H6 . 1.11 ?
S7 B11 . 1.943(8) y
S8 B9 . 1.925(7) y
B9 B10 . 1.799(11) y
B9 H9 . 1.30 ?
B10 B11 . 1.840(12) y
B10 H10 . 1.02 ?
B10 H101 . 1.46 ?
B11 H101 . 1.48 ?
B11 H11 . 1.15 ?
